data_4129394
loop_
_publ_author_name
'Pei, Xiao-Li'
'Yang, Yang'
'Lei, Zhen'
'Chang, Shan-Shan'
'Guan, Zong-Jie'
'Wan, Xian-Kai'
'Wen, Ting-Bin'
'Wang, Quan-Ming'

_publ_section_title
;
 Highly Active Gold(I)-Silver(I) Oxo Cluster Activating sp&#x00B3; C-H
 Bonds of Methyl Ketones under Mild Conditions.
;
_journal_issue 16
_journal_name_full 'Journal of the American Chemical Society'
_journal_page_first 5520
_journal_page_last 5525
_journal_paper_doi 10.1021/jacs.5b01713
_journal_volume 137
_journal_year 2015
_chemical_formula_sum 'C54 H51 Ag3 Au3 B4 Cl0 F16 N6 O P3'
_chemical_formula_weight 2154.67
_space_group_IT_number 15
_space_group_name_Hall '-C 2yc'
_space_group_name_H-M_alt 'C 1 2/c 1'
_symmetry_cell_setting monoclinic
_symmetry_space_group_name_H-M 'C 1 2/c 1'
_atom_sites_solution_hydrogens geom
_atom_sites_solution_primary direct
_atom_sites_solution_secondary difmap
_audit_creation_method SHELXL-97
_cell_angle_alpha 90.00
_cell_angle_beta 108.220(5)
_cell_angle_gamma 90.00
_cell_formula_units_Z 8
_cell_length_a 22.8506(11)
_cell_length_b 26.8509(12)
_cell_length_c 27.2014(13)
_cell_measurement_reflns_used 9781
_cell_measurement_temperature 100.01(10)
_cell_measurement_theta_max 73.8378
_cell_measurement_theta_min 3.7072
_cell_volume 15852.9(14)
_computing_cell_refinement 'Bruker FRAMBO'
_computing_data_collection 'Bruker FRAMBO'
_computing_data_reduction 'Bruker SAINT'
_computing_molecular_graphics 'Bruker SHELXTL'
_computing_publication_material 'Bruker SHELXTL'
_computing_structure_refinement 'SHELXL-97 (Sheldrick, 1997)'
_computing_structure_solution 'SHELXS-97 (Sheldrick, 1990)'
_diffrn_ambient_temperature 100.01(10)
_diffrn_measured_fraction_theta_full 0.949
_diffrn_measured_fraction_theta_max 0.949
_diffrn_measurement_device_type 'SuperNova, Dual, Cu at zero, Atlas'
_diffrn_measurement_method 'phi and omega scans'
_diffrn_radiation_monochromator mirror
_diffrn_radiation_source 'SuperNova (Cu) X-ray Source'
_diffrn_radiation_type CuK\a
_diffrn_radiation_wavelength 1.54178
_diffrn_reflns_av_R_equivalents 0.0602
_diffrn_reflns_av_sigmaI/netI 0.0792
_diffrn_reflns_limit_h_max 21
_diffrn_reflns_limit_h_min -27
_diffrn_reflns_limit_k_max 31
_diffrn_reflns_limit_k_min -32
_diffrn_reflns_limit_l_max 31
_diffrn_reflns_limit_l_min -33
_diffrn_reflns_number 27122
_diffrn_reflns_theta_full 73.88
_diffrn_reflns_theta_max 73.88
_diffrn_reflns_theta_min 3.71
_exptl_absorpt_coefficient_mu 17.224
_exptl_absorpt_correction_T_max 0.4797
_exptl_absorpt_correction_T_min 0.1475
_exptl_absorpt_correction_type multi-scan
_exptl_absorpt_process_details
; 
CrysAlisPro, Agilent Technologies, 
Version 1.171.36.20 (release 27-06-2012 CrysAlis171 .NET) 
(compiled Jul 11 2012,15:38:31) 
Empirical absorption correction using spherical harmonics, 
 implemented in SCALE3 ABSPACK scaling algorithm. 
;
_exptl_crystal_colour colorless
_exptl_crystal_density_diffrn 1.806
_exptl_crystal_density_method 'not measured'
_exptl_crystal_description block
_exptl_crystal_F_000 8096
_exptl_crystal_size_max 0.18
_exptl_crystal_size_mid 0.12
_exptl_crystal_size_min 0.05
_refine_diff_density_max 9.347
_refine_diff_density_min -7.079
_refine_diff_density_rms 0.548
_refine_ls_extinction_method none
_refine_ls_goodness_of_fit_ref 1.331
_refine_ls_hydrogen_treatment mixed
_refine_ls_matrix_type full
_refine_ls_number_parameters 687
_refine_ls_number_reflns 15235
_refine_ls_number_restraints 224
_refine_ls_restrained_S_all 1.322
_refine_ls_R_factor_all 0.1312
_refine_ls_R_factor_gt 0.1187
_refine_ls_shift/su_max 0.001
_refine_ls_shift/su_mean 0.000
_refine_ls_structure_factor_coef Fsqd
_refine_ls_weighting_details 'calc w=1/[\s^2^(Fo^2^)+(0.2000P)^2^+0.0000P] where P=(Fo^2^+2Fc^2^)/3'
_refine_ls_weighting_scheme calc
_refine_ls_wR_factor_gt 0.3176
_refine_ls_wR_factor_ref 0.3407
_reflns_number_gt 12419
_reflns_number_total 15235
_reflns_threshold_expression >2sigma(I)
_cod_data_source_file ja5b01713_si_002.cif
_cod_data_source_block 4
_cod_depositor_comments
;
The following automatic conversions were performed:

data item '_symmetry_cell_setting' value 'Monoclinic' was changed to
'monoclinic' in accordance with the
/home/saulius/struct/COD-crude-data/automatic-downloads/DataCite-retrospective/ACS/depositions/lib/dictionaries/cif_core.dic
dictionary named 'cif_core.dic' version 2.4.2 last updated on
2011-04-26.

Automatic conversion script
Id: cif_fix_values 6909 2019-04-08 15:41:33Z antanas 
;
_cod_original_cell_volume 15852.9(13)
_cod_original_sg_symbol_H-M C2/c
_cod_database_code 4129394

loop_
_symmetry_equiv_pos_as_xyz
'x, y, z'
'-x, y, -z+1/2'
'x+1/2, y+1/2, z'
'-x+1/2, y+1/2, -z+1/2'
'-x, -y, -z'
'x, -y, z-1/2'
'-x+1/2, -y+1/2, -z'
'x+1/2, -y+1/2, z-1/2'

loop_
_atom_site_label
_atom_site_type_symbol
_atom_site_fract_x
_atom_site_fract_y
_atom_site_fract_z
_atom_site_U_iso_or_equiv
_atom_site_adp_type
_atom_site_occupancy
_atom_site_symmetry_multiplicity
_atom_site_calc_flag
_atom_site_refinement_flags
Ag3 Ag 0.60651(6) 0.58574(5) 0.15309(5) 0.0444(3) Uani 1 1 d .
Ag1 Ag 0.41470(5) 0.69111(4) 0.16019(4) 0.0341(3) Uani 1 1 d .
Ag2 Ag 0.61345(6) 0.74384(7) 0.13187(6) 0.0576(4) Uani 1 1 d .
Au1 Au 0.51971(3) 0.621343(19) 0.20266(2) 0.0297(2) Uani 1 1 d U
Au2 Au 0.53825(3) 0.73570(2) 0.20489(2) 0.0327(2) Uani 1 1 d .
Au3 Au 0.65077(3) 0.66937(2) 0.22277(2) 0.0353(2) Uani 1 1 d .
B1 B 0.2495(13) 0.7034(11) 0.0978(12) 0.064(6) Uiso 1 1 d .
B2 B 0.534(2) 0.6388(18) 0.0344(19) 0.096(11) Uiso 1 1 d .
B3 B 0.7484(13) 0.4793(11) 0.1662(12) 0.065(6) Uiso 1 1 d .
C111 C 0.4894(7) 0.5116(5) 0.1390(5) 0.033(3) Uani 1 1 d .
C112 C 0.4571(13) 0.4667(7) 0.1280(9) 0.063(6) Uani 1 1 d .
H11A H 0.4158 0.4655 0.1260 0.075 Uiso 1 1 calc R
C113 C 0.4871(13) 0.4237(8) 0.1199(10) 0.067(6) Uani 1 1 d .
H11B H 0.4673 0.3930 0.1155 0.080 Uiso 1 1 calc R
C114 C 0.5493(13) 0.4279(7) 0.1186(8) 0.064(6) Uani 1 1 d .
C115 C 0.5762(11) 0.4757(8) 0.1298(8) 0.061(6) Uani 1 1 d .
H11C H 0.6176 0.4787 0.1324 0.073 Uiso 1 1 calc R
N116 N 0.5478(8) 0.5156(5) 0.1369(6) 0.047(4) Uani 1 1 d .
C117 C 0.591(2) 0.3833(11) 0.1145(11) 0.100(12) Uani 1 1 d .
H11D H 0.5663 0.3535 0.1071 0.150 Uiso 1 1 calc R
H11E H 0.6232 0.3795 0.1467 0.150 Uiso 1 1 calc R
H11F H 0.6081 0.3894 0.0873 0.150 Uiso 1 1 calc R
C121 C 0.4132(8) 0.5941(6) 0.0901(6) 0.0371(14) Uani 1 1 d U
C122 C 0.3933(8) 0.5657(6) 0.0454(6) 0.0375(14) Uani 1 1 d U
H12A H 0.4054 0.5325 0.0464 0.045 Uiso 1 1 calc R
C123 C 0.3560(8) 0.5854(6) -0.0001(6) 0.0377(14) Uani 1 1 d U
H12B H 0.3432 0.5661 -0.0299 0.045 Uiso 1 1 calc R
C124 C 0.3375(8) 0.6356(6) -0.0008(6) 0.0375(14) Uani 1 1 d U
C125 C 0.3625(8) 0.6607(6) 0.0462(6) 0.0372(14) Uani 1 1 d U
H12C H 0.3538 0.6945 0.0458 0.045 Uiso 1 1 calc R
N126 N 0.3962(6) 0.6427(5) 0.0900(5) 0.0369(14) Uani 1 1 d U
C127 C 0.2959(12) 0.6616(10) -0.0465(8) 0.076(8) Uani 1 1 d .
H12D H 0.2907 0.6955 -0.0376 0.114 Uiso 1 1 calc R
H12E H 0.2566 0.6452 -0.0572 0.114 Uiso 1 1 calc R
H12F H 0.3135 0.6608 -0.0742 0.114 Uiso 1 1 calc R
C131 C 0.3941(10) 0.5489(7) 0.1782(8) 0.052(4) Uani 1 1 d .
C132 C 0.3393(12) 0.5730(8) 0.1632(11) 0.067(6) Uani 1 1 d .
H13A H 0.3336 0.5992 0.1398 0.081 Uiso 1 1 calc R
C133 C 0.2911(14) 0.5595(10) 0.1819(16) 0.088(10) Uani 1 1 d .
H13B H 0.2529 0.5744 0.1670 0.106 Uiso 1 1 calc R
C134 C 0.2962(17) 0.5284(10) 0.2178(10) 0.085(6) Uani 1 1 d U
H13C H 0.2638 0.5218 0.2308 0.102 Uiso 1 1 calc R
C135 C 0.3563(16) 0.5028(10) 0.2381(10) 0.085(6) Uani 1 1 d U
H13D H 0.3617 0.4786 0.2636 0.102 Uiso 1 1 calc R
C136 C 0.4063(11) 0.5146(9) 0.2192(8) 0.061(6) Uani 1 1 d .
H13E H 0.4450 0.5003 0.2334 0.073 Uiso 1 1 calc R
C211 C 0.4207(4) 0.8129(4) 0.1616(4) 0.0482(16) Uani 1 1 d GU
C212 C 0.3943(5) 0.8601(3) 0.1564(4) 0.0485(16) Uani 1 1 d GU
H21A H 0.4144 0.8870 0.1474 0.058 Uiso 1 1 calc R
C213 C 0.3379(5) 0.8670(3) 0.1648(4) 0.0485(16) Uani 1 1 d GU
H21B H 0.3203 0.8985 0.1614 0.058 Uiso 1 1 calc R
C214 C 0.3079(4) 0.8268(4) 0.1784(4) 0.0484(16) Uani 1 1 d GU
C215 C 0.3343(5) 0.7796(3) 0.1836(4) 0.0482(16) Uani 1 1 d GU
H21C H 0.3142 0.7527 0.1926 0.058 Uiso 1 1 calc R
N216 N 0.3907(5) 0.7727(3) 0.1752(4) 0.0480(16) Uani 1 1 d GU
C217 C 0.2488(11) 0.8305(10) 0.1900(7) 0.069(7) Uani 1 1 d .
H21D H 0.2345 0.8644 0.1853 0.104 Uiso 1 1 calc R
H21E H 0.2549 0.8205 0.2251 0.104 Uiso 1 1 calc R
H21F H 0.2188 0.8092 0.1670 0.104 Uiso 1 1 calc R
C221 C 0.5356(8) 0.8551(6) 0.1580(6) 0.074(3) Uani 1 1 d GU
C222 C 0.5268(8) 0.8863(6) 0.1156(5) 0.075(3) Uani 1 1 d GU
H22A H 0.4960 0.8794 0.0847 0.090 Uiso 1 1 calc R
C223 C 0.5642(9) 0.9279(5) 0.1192(5) 0.075(3) Uani 1 1 d GU
H22B H 0.5583 0.9488 0.0908 0.090 Uiso 1 1 calc R
C224 C 0.6103(8) 0.9382(5) 0.1652(6) 0.075(3) Uani 1 1 d GU
H22C H 0.6353 0.9660 0.1677 0.090 Uiso 1 1 calc R
C225 C 0.6191(8) 0.9070(6) 0.2077(5) 0.074(3) Uani 1 1 d GU
H22D H 0.6499 0.9139 0.2385 0.089 Uiso 1 1 calc R
C226 C 0.5817(9) 0.8654(6) 0.2041(5) 0.074(3) Uani 1 1 d GU
H22E H 0.5876 0.8445 0.2325 0.089 Uiso 1 1 calc R
C231 C 0.4769(9) 0.7818(10) 0.0846(7) 0.0596(19) Uani 1 1 d U
C232 C 0.4202(10) 0.7902(10) 0.0487(7) 0.060(2) Uani 1 1 d U
H23A H 0.3872 0.8009 0.0590 0.071 Uiso 1 1 calc R
C233 C 0.4135(10) 0.7825(10) -0.0030(7) 0.060(2) Uani 1 1 d U
H23B H 0.3757 0.7879 -0.0282 0.072 Uiso 1 1 calc R
C234 C 0.4615(10) 0.7674(10) -0.0160(7) 0.060(2) Uani 1 1 d U
C235 C 0.5186(10) 0.7612(10) 0.0238(8) 0.0601(19) Uani 1 1 d U
H23C H 0.5531 0.7518 0.0148 0.072 Uiso 1 1 calc R
N236 N 0.5241(8) 0.7682(8) 0.0727(6) 0.0598(19) Uani 1 1 d U
C237 C 0.4600(10) 0.7602(10) -0.0721(8) 0.061(2) Uani 1 1 d U
H23D H 0.4190 0.7660 -0.0947 0.092 Uiso 1 1 calc R
H23E H 0.4722 0.7268 -0.0767 0.092 Uiso 1 1 calc R
H23F H 0.4879 0.7833 -0.0800 0.092 Uiso 1 1 calc R
C311 C 0.7579(9) 0.7336(7) 0.1939(7) 0.047(4) Uani 1 1 d .
C312 C 0.8169(10) 0.7504(8) 0.2122(10) 0.063(6) Uani 1 1 d .
H31A H 0.8484 0.7279 0.2272 0.076 Uiso 1 1 calc R
C313 C 0.8308(12) 0.7984(10) 0.2094(10) 0.073(7) Uani 1 1 d .
H31B H 0.8707 0.8097 0.2257 0.088 Uiso 1 1 calc R
C314 C 0.7843(12) 0.8322(7) 0.1812(13) 0.073(8) Uani 1 1 d .
C315 C 0.7243(9) 0.8139(9) 0.1648(9) 0.057(5) Uani 1 1 d .
H31C H 0.6920 0.8359 0.1508 0.068 Uiso 1 1 calc R
N316 N 0.7113(7) 0.7653(6) 0.1684(5) 0.043(3) Uani 1 1 d .
C317 C 0.7956(13) 0.8882(9) 0.1761(14) 0.082(9) Uani 1 1 d .
H31D H 0.7574 0.9041 0.1575 0.123 Uiso 1 1 calc R
H31E H 0.8248 0.8927 0.1576 0.123 Uiso 1 1 calc R
H31F H 0.8115 0.9026 0.2099 0.123 Uiso 1 1 calc R
C321 C 0.7989(11) 0.6386(9) 0.2435(9) 0.060(5) Uani 1 1 d .
C322 C 0.8182(9) 0.6567(8) 0.2956(8) 0.055(5) Uani 1 1 d .
H32A H 0.8004 0.6854 0.3037 0.066 Uiso 1 1 calc R
C323 C 0.8609(13) 0.6332(9) 0.3321(14) 0.088(5) Uani 1 1 d U
H32B H 0.8719 0.6436 0.3664 0.105 Uiso 1 1 calc R
C324 C 0.8909(13) 0.5899(9) 0.3169(13) 0.088(5) Uani 1 1 d U
H32C H 0.9251 0.5758 0.3411 0.105 Uiso 1 1 calc R
C325 C 0.8715(13) 0.5709(9) 0.2714(13) 0.088(5) Uani 1 1 d U
H32D H 0.8876 0.5411 0.2638 0.105 Uiso 1 1 calc R
C326 C 0.8247(11) 0.5965(9) 0.2331(12) 0.070(6) Uani 1 1 d .
H32E H 0.8114 0.5838 0.1996 0.084 Uiso 1 1 calc R
C331 C 0.7233(7) 0.6463(8) 0.1353(7) 0.045(4) Uani 1 1 d .
C332 C 0.7656(11) 0.6550(11) 0.1078(10) 0.071(7) Uani 1 1 d .
H33A H 0.7994 0.6759 0.1209 0.085 Uiso 1 1 calc R
C333 C 0.7552(13) 0.6318(15) 0.0619(11) 0.092(10) Uani 1 1 d .
H33B H 0.7802 0.6409 0.0422 0.110 Uiso 1 1 calc R
C334 C 0.7140(10) 0.5984(12) 0.0424(10) 0.074(7) Uani 1 1 d .
C335 C 0.6764(8) 0.5863(7) 0.0723(8) 0.047(4) Uani 1 1 d .
H33C H 0.6476 0.5610 0.0607 0.057 Uiso 1 1 calc R
N336 N 0.6797(7) 0.6097(6) 0.1182(6) 0.047(3) Uani 1 1 d .
C337 C 0.7012(18) 0.5726(11) -0.0075(11) 0.097(11) Uani 1 1 d .
H33D H 0.7294 0.5840 -0.0248 0.145 Uiso 1 1 calc R
H33E H 0.6598 0.5796 -0.0286 0.145 Uiso 1 1 calc R
H33F H 0.7061 0.5374 -0.0017 0.145 Uiso 1 1 calc R
F11 F 0.2803(7) 0.7360(5) 0.0789(6) 0.068(3) Uiso 1 1 d .
F12 F 0.2905(6) 0.6786(5) 0.1419(5) 0.061(3) Uiso 1 1 d .
F13 F 0.2039(6) 0.7260(5) 0.1142(5) 0.062(3) Uiso 1 1 d .
F14 F 0.2230(9) 0.6688(8) 0.0607(9) 0.097(5) Uiso 1 1 d .
F21 F 0.5664(11) 0.6441(10) -0.0011(10) 0.117(7) Uiso 1 1 d .
F22 F 0.4735(11) 0.6564(9) 0.0096(10) 0.111(6) Uiso 1 1 d .
F23 F 0.5315(12) 0.5888(10) 0.0388(11) 0.120(7) Uiso 1 1 d .
F24 F 0.5485(12) 0.6549(11) 0.0830(11) 0.127(8) Uiso 1 1 d .
F31 F 0.7527(11) 0.4493(9) 0.2101(10) 0.113(6) Uiso 1 1 d .
F32 F 0.7215(7) 0.4486(6) 0.1235(6) 0.072(3) Uiso 1 1 d .
F33 F 0.7143(7) 0.5193(6) 0.1687(6) 0.071(3) Uiso 1 1 d .
F34 F 0.8114(13) 0.4850(11) 0.1805(12) 0.133(8) Uiso 1 1 d .
O1 O 0.5762(5) 0.6749(3) 0.2496(4) 0.032(2) Uani 1 1 d U
P1 P 0.45415(18) 0.56758(13) 0.15212(13) 0.0336(8) Uani 1 1 d U
P2 P 0.4932(2) 0.79834(14) 0.15323(15) 0.0403(9) Uani 1 1 d .
P3 P 0.73442(18) 0.66997(17) 0.19842(17) 0.0414(9) Uani 1 1 d .
F41 F 0.6129(9) 0.3153(8) 0.3941(9) 0.104(6) Uiso 1 1 d D
B4 B 0.6501(13) 0.2907(13) 0.4372(12) 1.3(6) Uiso 1 1 d D
F43 F 0.7107(10) 0.2859(12) 0.4384(13) 0.148(10) Uiso 1 1 d D
F42 F 0.6263(18) 0.2437(15) 0.439(2) 0.29(3) Uiso 1 1 d D
F44 F 0.649(3) 0.316(3) 0.4807(12) 0.72(12) Uiso 1 1 d D

loop_
_atom_site_aniso_label
_atom_site_aniso_U_11
_atom_site_aniso_U_22
_atom_site_aniso_U_33
_atom_site_aniso_U_23
_atom_site_aniso_U_13
_atom_site_aniso_U_12
Ag3 0.0456(6) 0.0317(6) 0.0450(6) -0.0106(5) -0.0015(5) -0.0048(5)
Ag1 0.0393(5) 0.0203(5) 0.0222(5) -0.0015(4) -0.0200(4) 0.0021(4)
Ag2 0.0376(6) 0.0748(10) 0.0385(7) 0.0063(6) -0.0200(5) 0.0074(6)
Au1 0.0357(3) 0.0144(3) 0.0194(3) -0.00165(18) -0.0200(2) 0.0008(2)
Au2 0.0361(4) 0.0170(3) 0.0232(3) -0.00111(19) -0.0224(2) -0.0010(2)
Au3 0.0333(3) 0.0269(3) 0.0267(3) -0.0032(2) -0.0182(2) -0.0021(2)
C111 0.041(7) 0.022(6) 0.019(6) -0.005(5) -0.015(5) 0.001(6)
C112 0.101(17) 0.021(8) 0.057(11) -0.009(8) 0.011(11) -0.010(10)
C113 0.087(16) 0.027(9) 0.068(13) -0.013(9) 0.000(12) 0.004(10)
C114 0.103(18) 0.026(9) 0.044(10) -0.005(8) -0.002(11) 0.011(10)
C115 0.074(13) 0.042(11) 0.046(10) -0.018(9) -0.010(10) 0.006(10)
N116 0.063(9) 0.026(6) 0.032(7) -0.003(5) -0.014(6) 0.006(6)
C117 0.19(4) 0.055(15) 0.061(14) -0.002(12) 0.05(2) 0.034(19)
C121 0.045(3) 0.027(3) 0.023(3) -0.003(2) -0.013(2) 0.003(3)
C122 0.045(3) 0.027(3) 0.023(3) -0.003(2) -0.014(2) 0.003(3)
C123 0.045(3) 0.028(3) 0.023(3) -0.003(2) -0.014(2) 0.003(3)
C124 0.045(3) 0.028(3) 0.023(3) -0.003(2) -0.014(2) 0.003(3)
C125 0.045(3) 0.028(3) 0.023(3) -0.003(2) -0.013(2) 0.003(3)
N126 0.044(3) 0.027(3) 0.022(3) -0.003(2) -0.013(2) 0.003(3)
C127 0.086(15) 0.077(16) 0.035(9) -0.015(10) -0.023(10) 0.054(14)
C131 0.070(12) 0.036(9) 0.041(9) -0.004(7) 0.006(8) -0.018(9)
C132 0.086(15) 0.030(9) 0.093(17) 0.027(11) 0.037(14) 0.009(10)
C133 0.079(16) 0.047(12) 0.15(3) 0.023(17) 0.057(19) 0.004(12)
C134 0.135(15) 0.066(11) 0.053(9) -0.010(8) 0.028(10) -0.059(11)
C135 0.135(15) 0.066(11) 0.052(9) -0.010(8) 0.028(10) -0.059(11)
C136 0.065(12) 0.061(12) 0.035(9) 0.001(9) -0.016(8) -0.029(10)
C211 0.057(4) 0.044(4) 0.024(3) 0.006(3) -0.015(3) 0.016(3)
C212 0.057(4) 0.044(4) 0.025(3) 0.006(3) -0.015(3) 0.016(3)
C213 0.057(4) 0.044(4) 0.025(3) 0.006(3) -0.015(3) 0.016(3)
C214 0.057(4) 0.044(4) 0.024(3) 0.006(3) -0.015(3) 0.016(3)
C215 0.057(4) 0.044(4) 0.024(3) 0.006(3) -0.014(3) 0.016(3)
N216 0.057(4) 0.044(4) 0.024(3) 0.006(3) -0.014(3) 0.016(3)
C217 0.066(12) 0.095(18) 0.026(8) 0.011(10) -0.013(8) 0.048(13)
C221 0.102(6) 0.050(5) 0.051(4) -0.007(4) -0.005(5) -0.032(5)
C222 0.102(6) 0.050(5) 0.051(4) -0.006(4) -0.005(5) -0.032(5)
C223 0.102(6) 0.050(5) 0.052(4) -0.006(4) -0.005(5) -0.032(5)
C224 0.102(6) 0.050(5) 0.052(4) -0.006(4) -0.005(5) -0.032(5)
C225 0.102(6) 0.050(5) 0.051(4) -0.007(4) -0.005(5) -0.032(5)
C226 0.101(6) 0.050(5) 0.051(4) -0.007(4) -0.005(5) -0.032(5)
C231 0.049(3) 0.081(5) 0.030(3) 0.005(3) -0.015(3) -0.001(4)
C232 0.049(3) 0.081(5) 0.030(3) 0.005(3) -0.015(3) -0.001(4)
C233 0.049(4) 0.081(5) 0.030(3) 0.005(4) -0.015(3) -0.001(4)
C234 0.049(3) 0.082(5) 0.030(3) 0.004(3) -0.016(3) -0.001(4)
C235 0.049(3) 0.082(5) 0.030(3) 0.004(3) -0.015(3) -0.001(4)
N236 0.049(3) 0.081(5) 0.030(3) 0.004(3) -0.015(3) -0.001(4)
C237 0.051(4) 0.083(6) 0.031(3) 0.004(4) -0.016(3) 0.000(4)
C311 0.042(9) 0.044(10) 0.038(8) 0.004(7) -0.011(7) -0.006(7)
C312 0.045(10) 0.042(10) 0.074(15) -0.003(10) -0.022(10) -0.012(8)
C313 0.065(13) 0.071(16) 0.062(13) 0.030(12) -0.012(11) 0.001(12)
C314 0.069(13) 0.024(9) 0.098(19) 0.005(11) -0.014(13) -0.003(9)
C315 0.036(8) 0.055(11) 0.067(13) 0.010(10) -0.001(8) 0.008(8)
N316 0.041(7) 0.048(8) 0.024(6) 0.001(6) -0.013(5) -0.004(6)
C317 0.071(15) 0.039(11) 0.12(2) 0.020(14) 0.000(15) -0.007(11)
C321 0.061(11) 0.053(12) 0.052(11) -0.005(10) -0.002(9) -0.014(10)
C322 0.048(9) 0.052(11) 0.039(9) 0.010(8) -0.023(8) -0.017(9)
C323 0.072(8) 0.046(7) 0.100(10) 0.013(7) -0.039(8) 0.004(6)
C324 0.073(8) 0.046(7) 0.100(10) 0.013(7) -0.039(8) 0.004(6)
C325 0.073(8) 0.046(7) 0.100(10) 0.013(7) -0.039(8) 0.005(6)
C326 0.056(11) 0.058(13) 0.079(16) -0.012(12) -0.002(11) 0.004(10)
C331 0.021(6) 0.058(11) 0.047(9) -0.006(8) -0.004(6) -0.001(7)
C332 0.060(12) 0.092(19) 0.061(13) -0.020(13) 0.018(11) -0.028(13)
C333 0.075(16) 0.14(3) 0.066(15) -0.032(18) 0.036(13) -0.037(18)
C334 0.051(11) 0.11(2) 0.061(13) -0.032(15) 0.012(10) -0.021(13)
C335 0.034(7) 0.049(10) 0.047(9) -0.022(8) -0.006(7) -0.009(7)
N336 0.047(7) 0.041(8) 0.038(7) -0.016(6) -0.008(6) -0.009(7)
C337 0.15(3) 0.080(18) 0.071(16) -0.065(15) 0.055(18) -0.057(19)
O1 0.042(5) 0.009(4) 0.024(5) -0.001(3) -0.021(4) 0.000(3)
P1 0.0433(18) 0.0147(14) 0.0220(15) -0.0048(11) -0.0196(13) -0.0030(12)
P2 0.046(2) 0.0193(16) 0.0305(17) 0.0053(14) -0.0237(16) -0.0041(15)
P3 0.0328(18) 0.036(2) 0.039(2) -0.0012(17) -0.0124(16) -0.0033(16)

loop_
_atom_type_symbol
_atom_type_description
_atom_type_scat_dispersion_real
_atom_type_scat_dispersion_imag
_atom_type_scat_source
C C 0.0181 0.0091 'International Tables Vol C Tables 4.2.6.8 and 6.1.1.4'
H H 0.0000 0.0000 'International Tables Vol C Tables 4.2.6.8 and 6.1.1.4'
B B 0.0090 0.0039 'International Tables Vol C Tables 4.2.6.8 and 6.1.1.4'
N N 0.0311 0.0180 'International Tables Vol C Tables 4.2.6.8 and 6.1.1.4'
O O 0.0492 0.0322 'International Tables Vol C Tables 4.2.6.8 and 6.1.1.4'
F F 0.0727 0.0534 'International Tables Vol C Tables 4.2.6.8 and 6.1.1.4'
P P 0.2955 0.4335 'International Tables Vol C Tables 4.2.6.8 and 6.1.1.4'
Cl Cl 0.3639 0.7018 'International Tables Vol C Tables 4.2.6.8 and 6.1.1.4'
Ag Ag 0.1306 4.2820 'International Tables Vol C Tables 4.2.6.8 and 6.1.1.4'
Au Au -4.4197 7.2980 'International Tables Vol C Tables 4.2.6.8 and 6.1.1.4'

loop_
_geom_angle_atom_site_label_1
_geom_angle_atom_site_label_2
_geom_angle_atom_site_label_3
_geom_angle
_geom_angle_site_symmetry_1
_geom_angle_site_symmetry_3
N336 Ag3 N116 128.6(6) . .
N336 Ag3 Au1 144.0(4) . .
N116 Ag3 Au1 85.1(5) . .
N336 Ag3 Au3 84.4(4) . .
N116 Ag3 Au3 146.0(4) . .
Au1 Ag3 Au3 65.79(3) . .
N126 Ag1 N216 134.8(4) . .
N126 Ag1 O1 133.5(4) . 2_655
N216 Ag1 O1 86.7(3) . 2_655
N126 Ag1 Au2 119.2(4) . .
N216 Ag1 Au2 78.1(3) . .
O1 Ag1 Au2 83.6(2) 2_655 .
N126 Ag1 Au1 83.1(3) . .
N216 Ag1 Au1 136.9(3) . .
O1 Ag1 Au1 72.1(2) 2_655 .
Au2 Ag1 Au1 62.94(3) . .
N316 Ag2 N236 143.2(7) . .
N316 Ag2 Au2 115.2(4) . .
N236 Ag2 Au2 85.2(5) . .
N316 Ag2 Au3 79.7(4) . .
N236 Ag2 Au3 135.9(5) . .
Au2 Ag2 Au3 59.77(4) . .
O1 Au1 P1 176.2(3) . .
O1 Au1 Ag3 97.5(3) . .
P1 Au1 Ag3 85.68(12) . .
O1 Au1 Ag1 94.2(3) . .
P1 Au1 Ag1 82.13(10) . .
Ag3 Au1 Ag1 127.95(4) . .
O1 Au1 Au1 76.5(3) . 2_655
P1 Au1 Au1 101.96(12) . 2_655
Ag3 Au1 Au1 147.16(3) . 2_655
Ag1 Au1 Au1 84.88(3) . 2_655
O1 Au1 Au2 41.3(2) . .
P1 Au1 Au2 135.91(9) . .
Ag3 Au1 Au2 103.15(3) . .
Ag1 Au1 Au2 58.18(2) . .
Au1 Au1 Au2 93.410(17) 2_655 .
O1 Au1 Au3 40.2(3) . .
P1 Au1 Au3 142.66(12) . .
Ag3 Au1 Au3 57.43(3) . .
Ag1 Au1 Au3 114.65(3) . .
Au1 Au1 Au3 112.19(2) 2_655 .
Au2 Au1 Au3 58.233(19) . .
O1 Au2 P2 176.5(3) . .
O1 Au2 Ag1 95.3(3) . .
P2 Au2 Ag1 81.52(10) . .
O1 Au2 Ag2 103.0(3) . .
P2 Au2 Ag2 77.05(14) . .
Ag1 Au2 Ag2 115.24(4) . .
O1 Au2 Au3 42.4(3) . .
P2 Au2 Au3 138.13(14) . .
Ag1 Au2 Au3 118.68(3) . .
Ag2 Au2 Au3 61.29(3) . .
O1 Au2 Au1 41.8(2) . .
P2 Au2 Au1 134.65(9) . .
Ag1 Au2 Au1 58.88(2) . .
Ag2 Au2 Au1 99.30(4) . .
Au3 Au2 Au1 61.705(19) . .
O1 Au3 P3 174.5(3) . .
O1 Au3 Ag3 97.4(2) . .
P3 Au3 Ag3 88.13(12) . .
O1 Au3 Au2 42.4(2) . .
P3 Au3 Au2 135.69(12) . .
Ag3 Au3 Au2 104.11(3) . .
O1 Au3 Ag2 100.7(3) . .
P3 Au3 Ag2 78.66(12) . .
Ag3 Au3 Ag2 91.46(4) . .
Au2 Au3 Ag2 58.94(4) . .
O1 Au3 Au1 40.8(2) . .
P3 Au3 Au1 144.68(11) . .
Ag3 Au3 Au1 56.79(3) . .
Au2 Au3 Au1 60.061(18) . .
Ag2 Au3 Au1 96.70(3) . .
F11 B1 F14 109(2) . .
F11 B1 F13 112(2) . .
F14 B1 F13 109(2) . .
F11 B1 F12 110(2) . .
F14 B1 F12 109(2) . .
F13 B1 F12 107(2) . .
F24 B2 F23 104(4) . .
F24 B2 F21 130(4) . .
F23 B2 F21 102(4) . .
F24 B2 F22 105(4) . .
F23 B2 F22 108(3) . .
F21 B2 F22 106(3) . .
F33 B3 F34 118(3) . .
F33 B3 F32 114(2) . .
F34 B3 F32 117(3) . .
F33 B3 F31 107(2) . .
F34 B3 F31 92(2) . .
F32 B3 F31 105(2) . .
N116 C111 C112 121.3(17) . .
N116 C111 P1 116.8(11) . .
C112 C111 P1 121.7(16) . .
C113 C112 C111 120(2) . .
C112 C113 C114 118(2) . .
C115 C114 C113 116(2) . .
C115 C114 C117 119(3) . .
C113 C114 C117 125(2) . .
N116 C115 C114 125(2) . .
C115 N116 C111 119.0(18) . .
C115 N116 Ag3 114.9(16) . .
C111 N116 Ag3 125.9(11) . .
N126 C121 C122 120.8(13) . .
N126 C121 P1 116.4(11) . .
C122 C121 P1 122.4(12) . .
C123 C122 C121 121.3(14) . .
C122 C123 C124 118.7(13) . .
C125 C124 C123 114.4(13) . .
C125 C124 C127 120.7(15) . .
C123 C124 C127 124.9(15) . .
N126 C125 C124 128.1(15) . .
C125 N126 C121 116.4(13) . .
C125 N126 Ag1 118.0(10) . .
C121 N126 Ag1 125.4(9) . .
C132 C131 C136 119(2) . .
C132 C131 P1 119.7(16) . .
C136 C131 P1 120.6(18) . .
C131 C132 C133 122(2) . .
C134 C133 C132 124(3) . .
C133 C134 C135 116(3) . .
C136 C135 C134 121(2) . .
C131 C136 C135 117(2) . .
C212 C211 N216 120.0 . .
C212 C211 P2 125.3(7) . .
N216 C211 P2 114.7(6) . .
C211 C212 C213 120.0 . .
C214 C213 C212 120.0 . .
C213 C214 C215 120.0 . .
C213 C214 C217 124.1(13) . .
C215 C214 C217 115.8(13) . .
N216 C215 C214 120.0 . .
C215 N216 C211 120.0 . .
C215 N216 Ag1 115.9(6) . .
C211 N216 Ag1 121.5(6) . .
C222 C221 C226 120.0 . .
C222 C221 P2 121.3(8) . .
C226 C221 P2 118.5(8) . .
C221 C222 C223 120.0 . .
C224 C223 C222 120.0 . .
C225 C224 C223 120.0 . .
C224 C225 C226 120.0 . .
C225 C226 C221 120.0 . .
N236 C231 C232 123(2) . .
N236 C231 P2 114.1(13) . .
C232 C231 P2 121.8(19) . .
C231 C232 C233 119(2) . .
C234 C233 C232 118.8(18) . .
C233 C234 C235 118(2) . .
C233 C234 C237 123.1(18) . .
C235 C234 C237 118(2) . .
N236 C235 C234 122(2) . .
C231 N236 C235 118.6(17) . .
C231 N236 Ag2 123.3(14) . .
C235 N236 Ag2 117.4(16) . .
C312 C311 N316 120.2(18) . .
C312 C311 P3 124.8(16) . .
N316 C311 P3 114.9(13) . .
C313 C312 C311 122(2) . .
C312 C313 C314 120(2) . .
C315 C314 C313 116(2) . .
C315 C314 C317 119(2) . .
C313 C314 C317 124(2) . .
N316 C315 C314 122.4(18) . .
C315 N316 C311 118.9(15) . .
C315 N316 Ag2 115.6(12) . .
C311 N316 Ag2 125.5(12) . .
C326 C321 C322 118(2) . .
C326 C321 P3 124.6(19) . .
C322 C321 P3 116.7(19) . .
C323 C322 C321 121(3) . .
C322 C323 C324 118(3) . .
C325 C324 C323 122(2) . .
C324 C325 C326 118(3) . .
C321 C326 C325 122(3) . .
N336 C331 C332 118.8(19) . .
N336 C331 P3 117.0(15) . .
C332 C331 P3 122.6(15) . .
C333 C332 C331 118(2) . .
C334 C333 C332 127(3) . .
C333 C334 C335 115(2) . .
C333 C334 C337 128(3) . .
C335 C334 C337 117(2) . .
N336 C335 C334 123.6(18) . .
C331 N336 C335 117.5(18) . .
C331 N336 Ag3 128.0(13) . .
C335 N336 Ag3 114.4(12) . .
Au3 O1 Au2 95.2(5) . .
Au3 O1 Au1 99.0(5) . .
Au2 O1 Au1 96.9(4) . .
Au3 O1 Ag1 123.4(4) . 2_655
Au2 O1 Ag1 109.9(4) . 2_655
Au1 O1 Ag1 125.7(5) . 2_655
C111 P1 C121 106.2(7) . .
C111 P1 C131 106.8(9) . .
C121 P1 C131 104.1(9) . .
C111 P1 Au1 114.2(5) . .
C121 P1 Au1 112.0(5) . .
C131 P1 Au1 112.8(6) . .
C211 P2 C221 107.9(9) . .
C211 P2 C231 106.3(8) . .
C221 P2 C231 102.2(10) . .
C211 P2 Au2 110.5(4) . .
C221 P2 Au2 117.7(6) . .
C231 P2 Au2 111.4(8) . .
C331 P3 C321 109.3(10) . .
C331 P3 C311 103.2(10) . .
C321 P3 C311 106.9(9) . .
C331 P3 Au3 114.3(5) . .
C321 P3 Au3 113.0(9) . .
C311 P3 Au3 109.3(7) . .
F44 B4 F42 108.4(18) . .
F44 B4 F43 108.5(18) . .
F42 B4 F43 108.5(17) . .
F44 B4 F41 108.5(18) . .
F42 B4 F41 108.7(17) . .
F43 B4 F41 114.2(18) . .

loop_
_geom_bond_atom_site_label_1
_geom_bond_atom_site_label_2
_geom_bond_distance
_geom_bond_site_symmetry_2
Ag3 N336 2.259(18) .
Ag3 N116 2.275(16) .
Ag3 Au1 2.8876(15) .
Ag3 Au3 2.9084(13) .
Ag1 N126 2.237(13) .
Ag1 N216 2.326(8) .
Ag1 O1 2.436(11) 2_655
Ag1 Au2 2.9556(12) .
Ag1 Au1 2.9779(11) .
Ag2 N316 2.220(14) .
Ag2 N236 2.265(16) .
Ag2 Au2 3.0133(19) .
Ag2 Au3 3.0853(16) .
Au1 O1 2.081(9) .
Au1 P1 2.220(3) .
Au1 Au1 2.9824(13) 2_655
Au1 Au2 3.0978(8) .
Au1 Au3 3.1477(9) .
Au2 O1 2.059(9) .
Au2 P2 2.227(3) .
Au2 Au3 3.0393(9) .
Au3 O1 2.058(12) .
Au3 P3 2.210(5) .
B1 F11 1.32(3) .
B1 F14 1.36(4) .
B1 F13 1.39(3) .
B1 F12 1.43(3) .
B2 F24 1.33(5) .
B2 F23 1.35(5) .
B2 F21 1.39(5) .
B2 F22 1.43(5) .
B3 F33 1.34(3) .
B3 F34 1.38(4) .
B3 F32 1.40(3) .
B3 F31 1.42(4) .
C111 N116 1.36(3) .
C111 C112 1.40(2) .
C111 P1 1.793(15) .
C112 C113 1.40(3) .
C113 C114 1.44(4) .
C114 C115 1.41(3) .
C114 C117 1.55(4) .
C115 N116 1.30(3) .
C121 N126 1.36(2) .
C121 C122 1.39(2) .
C121 P1 1.801(15) .
C122 C123 1.37(2) .
C123 C124 1.41(2) .
C124 C125 1.40(2) .
C124 C127 1.48(2) .
C125 N126 1.295(19) .
C131 C132 1.35(3) .
C131 C136 1.41(3) .
C131 P1 1.80(2) .
C132 C133 1.40(4) .
C133 C134 1.26(4) .
C134 C135 1.48(5) .
C135 C136 1.42(4) .
C211 C212 1.3900 .
C211 N216 1.3900 .
C211 P2 1.785(10) .
C212 C213 1.3900 .
C213 C214 1.3900 .
C214 C215 1.3900 .
C214 C217 1.48(3) .
C215 N216 1.3900 .
C221 C222 1.3900 .
C221 C226 1.3900 .
C221 P2 1.788(10) .
C222 C223 1.3900 .
C223 C224 1.3900 .
C224 C225 1.3900 .
C225 C226 1.3900 .
C231 N236 1.27(3) .
C231 C232 1.37(2) .
C231 P2 1.84(2) .
C232 C233 1.38(3) .
C233 C234 1.32(4) .
C234 C235 1.42(2) .
C234 C237 1.53(3) .
C235 N236 1.31(3) .
C311 C312 1.36(3) .
C311 N316 1.37(2) .
C311 P3 1.807(19) .
C312 C313 1.33(3) .
C313 C314 1.43(3) .
C314 C315 1.39(3) .
C314 C317 1.54(3) .
C315 N316 1.35(3) .
C321 C326 1.35(4) .
C321 C322 1.43(3) .
C321 P3 1.80(2) .
C322 C323 1.32(3) .
C323 C324 1.47(5) .
C324 C325 1.28(5) .
C325 C326 1.42(3) .
C331 N336 1.37(2) .
C331 C332 1.42(3) .
C331 P3 1.77(2) .
C332 C333 1.35(4) .
C333 C334 1.29(4) .
C334 C335 1.39(3) .
C334 C337 1.47(3) .
C335 N336 1.38(2) .
O1 Ag1 2.436(11) 2_655
F41 B4 1.382(18) .
B4 F44 1.378(18) .
B4 F42 1.378(18) .
B4 F43 1.381(18) .
